data_1574316
loop_
_publ_author_name
'Agati, Milo'
'Romi, Sebastiano'
'Fanetti, Samuele'
'Radacki, Krzysztof'
'Hanfland, Michael'
'Braunschweig, Holger'
'Marder, Todd B.'
'Clark, Stewart J.'
'Friedrich, Alexandra'
'Bini, Roberto'

_publ_section_title
;
 Insights into topochemical versus stress-induced high-pressure reactivity
 of azobenzene by single crystal X-ray diffraction
;
_journal_issue 21
_journal_name_full 'Chemical Science'
_journal_page_first 9240
_journal_page_last 9254
_journal_paper_doi 10.1039/D5SC00432B
_journal_volume 16
_journal_year 2025
_chemical_formula_moiety 'C12 H10 N2'
_chemical_formula_sum 'C12 H10 N2'
_chemical_formula_weight 182.22
_chemical_name_systematic trans-azobenzene
_space_group_crystal_system monoclinic
_space_group_IT_number 14
_space_group_name_Hall '-P 2ybc'
_space_group_name_H-M_alt 'P 1 21/c 1'
_atom_sites_solution_hydrogens geom
_atom_sites_solution_primary dual
_atom_sites_solution_secondary difmap
_audit_creation_date 2023-03-17
_audit_creation_method 'CIF-fill 1.3s (K.Radacki, 2005-23)'
_audit_update_record
;
2024-02-29 deposited with the CCDC.	2025-04-04 downloaded from the CCDC.
;
_cell_angle_alpha 90
_cell_angle_beta 116.8(2)
_cell_angle_gamma 90
_cell_formula_units_Z 4
_cell_length_a 11.44(3)
_cell_length_b 5.4806(6)
_cell_length_c 10.344(11)
_cell_measurement_pressure 26190000
_cell_measurement_reflns_used 372
_cell_measurement_temperature 298(2)
_cell_measurement_theta_max 20.0790
_cell_measurement_theta_min 2.4910
_cell_volume 578.9(19)
_computing_cell_refinement 'CrysAlisPro 1.171.42.58a (Rigaku OD, 2022)'
_computing_data_collection 'ESRF ID15B beamline software'
_computing_data_reduction 'CrysAlisPro 1.171.42.58a (Rigaku OD, 2022)'
_computing_molecular_graphics 'ShelXLe (Huebschle et all, 2011)'
_computing_publication_material 'SHELXL-2018/3 (Sheldrick, 2018)'
_computing_structure_refinement 'SHELXL-2018/3 (Sheldrick, 2018)'
_computing_structure_solution 'SHELXT 2014/5 (Sheldrick, 2014)'
_diffrn_ambient_environment He
_diffrn_ambient_pressure 26190000
_diffrn_ambient_temperature 298(2)
_diffrn_detector HPA
_diffrn_detector_area_resol_mean 13.3333
_diffrn_detector_type 'EIGER2 X 9M CdTe'
_diffrn_measured_fraction_theta_full 0.338
_diffrn_measured_fraction_theta_max 0.221
_diffrn_measurement_details
;
 List of Runs (angles in degrees, time in seconds):
 --------------------------------------------------------------------------
  1  \w    -33.00  32.00   0.50    1.00    --    0.00   0.00   0.00  130
;
_diffrn_measurement_device 'single-axis goniometer'
_diffrn_measurement_device_type 'in-house developed goniometer'
_diffrn_measurement_method '\w scan'
_diffrn_orient_matrix_type
;
 CrysAlisPro convention (1999,Acta A55,543-557)
;
_diffrn_orient_matrix_UB_11 -0.0400728483
_diffrn_orient_matrix_UB_12 0.0053320177
_diffrn_orient_matrix_UB_13 -0.0219314012
_diffrn_orient_matrix_UB_21 0.0027235804
_diffrn_orient_matrix_UB_22 0.0235621540
_diffrn_orient_matrix_UB_23 -0.0361397381
_diffrn_orient_matrix_UB_31 -0.0018887615
_diffrn_orient_matrix_UB_32 -0.0707108828
_diffrn_orient_matrix_UB_33 -0.0135202720
_diffrn_radiation_monochromator 'Si(111) Bragg monochromator'
_diffrn_radiation_probe x-ray
_diffrn_radiation_type synchrotron
_diffrn_radiation_wavelength 0.410
_diffrn_reflns_av_R_equivalents 0.0122
_diffrn_reflns_av_unetI/netI 0.0207
_diffrn_reflns_Laue_measured_fraction_full 0.338
_diffrn_reflns_Laue_measured_fraction_max 0.221
_diffrn_reflns_limit_h_max 14
_diffrn_reflns_limit_h_min -13
_diffrn_reflns_limit_k_max 8
_diffrn_reflns_limit_k_min -8
_diffrn_reflns_limit_l_max 16
_diffrn_reflns_limit_l_min -16
_diffrn_reflns_number 2459
_diffrn_reflns_point_group_measured_fraction_full 0.338
_diffrn_reflns_point_group_measured_fraction_max 0.221
_diffrn_reflns_theta_full 14.241
_diffrn_reflns_theta_max 21.758
_diffrn_reflns_theta_min 2.272
_diffrn_source synchrotron
_diffrn_source_type 'ESRF EBS (Extremely Brilliant Source)'
_exptl_absorpt_coefficient_mu 0.057
_exptl_absorpt_correction_T_max 1.00000
_exptl_absorpt_correction_T_min 0.39410
_exptl_absorpt_correction_type multi-scan
_exptl_absorpt_process_details
;
 CrysAlisPro 1.171.42.58a (Rigaku Oxford Diffraction, 2022) Empirical 
 absorption correction using spherical harmonics, implemented in SCALE3 
 ABSPACK scaling algorithm.
;
_exptl_crystal_colour orange
_exptl_crystal_density_diffrn 2.089
_exptl_crystal_description plate
_exptl_crystal_F_000 384
_exptl_crystal_preparation
;
 For data collection the crystal was mounted in a diamond-anvil cell.
;
_refine_diff_density_max 0.809
_refine_diff_density_min -0.391
_refine_diff_density_rms 0.105
_refine_ls_extinction_method none
_refine_ls_goodness_of_fit_ref 1.165
_refine_ls_hydrogen_treatment constr
_refine_ls_matrix_type full
_refine_ls_number_parameters 128
_refine_ls_number_reflns 2459
_refine_ls_number_restraints 84
_refine_ls_restrained_S_all 1.161
_refine_ls_R_factor_all 0.1014
_refine_ls_R_factor_gt 0.0871
_refine_ls_shift/su_max 0.000
_refine_ls_shift/su_mean 0.000
_refine_ls_structure_factor_coef Fsqd
_refine_ls_weighting_details
;
 w=1/[\s^2^(Fo^2^)+(0.1771P)^2^+0.0831P] where P=(Fo^2^+2Fc^2^)/3
;
_refine_ls_weighting_scheme calc
_refine_ls_wR_factor_gt 0.2703
_refine_ls_wR_factor_ref 0.2850
_reflns_Friedel_coverage 0.000
_reflns_number_gt 1822
_reflns_number_total 2459
_reflns_threshold_expression 'I > 2\s(I)'
_cod_data_source_file d5sc00432b4.cif
_cod_data_source_block AZO_26p2GPa
_cod_depositor_comments 'Adding full bibliography for 1574311--1574352.cif.'
_cod_original_cell_volume 579.3(18)
_cod_original_sg_symbol_H-M 'P 21/c'
_cod_database_code 1574316
_shelx_shelxl_version_number 2018/3
_shelx_space_group_comment
;
 The symmetry employed for this shelxl refinement is uniquely defined by the 
 following loop, which should always be used as a source of symmetry 
 information in preference to the above space-group names. They are only 
 intended as comments.
;

loop_
_space_group_symop_operation_xyz
'x, y, z'
'-x, y+1/2, -z+1/2'
'-x, -y, -z'
'x, -y-1/2, z-1/2'

loop_
_atom_site_label
_atom_site_type_symbol
_atom_site_fract_x
_atom_site_fract_y
_atom_site_fract_z
_atom_site_U_iso_or_equiv
_atom_site_adp_type
_atom_site_occupancy
_atom_site_site_symmetry_order
_atom_site_calc_flag
_atom_site_refinement_flags_posn
_atom_site_refinement_flags_adp
_atom_site_refinement_flags_occupancy
_atom_site_disorder_assembly
_atom_site_disorder_group
N1 N 0.4908(9) 0.1114(5) 0.5085(6) 0.025(2) Uani 1 1 d . U . . .
C1 C 0.4208(11) 0.1433(6) 0.5864(7) 0.025(3) Uani 1 1 d . U . . .
C2 C 0.3791(11) 0.3751(6) 0.5939(7) 0.024(3) Uani 1 1 d . U . . .
H2 H 0.386921 0.500863 0.537941 0.029 Uiso 1 1 calc R U . . .
C3 C 0.3254(11) 0.4151(6) 0.6872(7) 0.026(3) Uani 1 1 d . U . . .
H3 H 0.295536 0.569942 0.694149 0.031 Uiso 1 1 calc R U . . .
C4 C 0.3156(11) 0.2291(7) 0.7696(7) 0.026(3) Uani 1 1 d . U . . .
H4 H 0.279233 0.260315 0.832174 0.031 Uiso 1 1 calc R U . . .
C5 C 0.3578(10) -0.0019(6) 0.7626(7) 0.026(3) Uani 1 1 d . U . . .
H5 H 0.353016 -0.125248 0.821789 0.031 Uiso 1 1 calc R U . . .
C6 C 0.4070(10) -0.0473(7) 0.6672(7) 0.025(3) Uani 1 1 d . U . . .
H6 H 0.431193 -0.204962 0.656034 0.030 Uiso 1 1 calc R U . . .
N2 N 0.9908(9) 0.1115(5) 0.9822(6) 0.026(2) Uani 1 1 d . U . . .
C7 C 0.9211(11) 0.1434(7) 0.8348(7) 0.026(3) Uani 1 1 d . U . . .
C8 C 0.9048(11) -0.0453(7) 0.7397(7) 0.028(3) Uani 1 1 d . U . . .
H8 H 0.929256 -0.203052 0.774475 0.034 Uiso 1 1 calc R U . . .
C9 C 0.8528(11) -0.0001(7) 0.5941(7) 0.027(3) Uani 1 1 d . U . . .
H9 H 0.841459 -0.124868 0.528541 0.032 Uiso 1 1 calc R U . . .
C10 C 0.8182(11) 0.2341(6) 0.5486(7) 0.029(3) Uani 1 1 d . U . . .
H10 H 0.780497 0.267864 0.449992 0.035 Uiso 1 1 calc R U . . .
C11 C 0.8373(11) 0.4211(7) 0.6439(7) 0.030(3) Uani 1 1 d . U . . .
H11 H 0.816700 0.579810 0.609171 0.036 Uiso 1 1 calc R U . . .
C12 C 0.8859(11) 0.3788(7) 0.7890(7) 0.026(3) Uani 1 1 d . U . . .
H12 H 0.894654 0.503677 0.853663 0.032 Uiso 1 1 calc R U . . .

loop_
_atom_site_aniso_label
_atom_site_aniso_U_11
_atom_site_aniso_U_22
_atom_site_aniso_U_33
_atom_site_aniso_U_23
_atom_site_aniso_U_13
_atom_site_aniso_U_12
N1 0.025(8) 0.0207(15) 0.022(3) -0.0004(12) 0.004(4) 0.0026(19)
C1 0.030(8) 0.0198(14) 0.019(3) 0.0008(15) 0.004(5) 0.002(2)
C2 0.023(8) 0.0214(15) 0.020(3) 0.0018(14) 0.002(5) 0.002(2)
C3 0.030(8) 0.0184(15) 0.022(3) 0.0004(14) 0.005(5) 0.001(2)
C4 0.029(8) 0.0223(16) 0.020(3) 0.0006(15) 0.004(5) 0.000(2)
C5 0.027(8) 0.0207(16) 0.021(3) 0.0014(14) 0.003(5) 0.001(2)
C6 0.027(8) 0.0188(14) 0.022(3) -0.0001(15) 0.004(5) 0.001(2)
N2 0.026(8) 0.0214(16) 0.022(3) 0.0035(13) 0.005(5) 0.0023(19)
C7 0.028(8) 0.0241(16) 0.023(3) 0.0049(15) 0.008(5) 0.003(2)
C8 0.033(8) 0.0221(15) 0.025(3) 0.0042(16) 0.009(5) 0.003(2)
C9 0.026(9) 0.0238(17) 0.020(3) 0.0014(15) 0.002(5) 0.002(2)
C10 0.032(9) 0.0256(17) 0.024(3) 0.0007(16) 0.008(5) 0.003(2)
C11 0.038(8) 0.0237(16) 0.022(3) 0.0036(16) 0.009(5) 0.006(2)
C12 0.028(9) 0.0234(16) 0.023(3) 0.0037(15) 0.006(5) 0.004(2)

loop_
_atom_type_symbol
_atom_type_description
_atom_type_scat_dispersion_real
_atom_type_scat_dispersion_imag
_atom_type_scat_source
N N 0.0000 0.0000 'International Tables Vol C Tables 4.2.6.8 and 6.1.1.4'
C C 0.0006 0.0010 'International Tables Vol C Tables 4.2.6.8 and 6.1.1.4'
H H -0.0001 0.0005 'International Tables Vol C Tables 4.2.6.8 and 6.1.1.4'

loop_
_geom_angle_atom_site_label_1
_geom_angle_atom_site_label_2
_geom_angle_atom_site_label_3
_geom_angle
_geom_angle_site_symmetry_1
_geom_angle_site_symmetry_3
_geom_angle_publ_flag
N1 N1 C1 112.4(5) 3_656 . ?
C2 C1 N1 117.3(4) . . ?
C2 C1 C6 121.7(5) . . ?
N1 C1 C6 120.6(5) . . ?
C1 C2 C3 117.7(4) . . ?
C1 C2 H2 121.2 . . ?
C3 C2 H2 121.2 . . ?
C4 C3 C2 120.5(4) . . ?
C4 C3 H3 119.7 . . ?
C2 C3 H3 119.7 . . ?
C3 C4 C5 121.8(5) . . ?
C3 C4 H4 119.1 . . ?
C5 C4 H4 119.1 . . ?
C6 C5 C4 118.6(4) . . ?
C6 C5 H5 120.7 . . ?
C4 C5 H5 120.7 . . ?
C5 C6 C1 119.6(4) . . ?
C5 C6 H6 120.2 . . ?
C1 C6 H6 120.2 . . ?
N2 N2 C7 112.5(6) 3_757 . ?
C12 C7 N2 115.8(5) . . ?
C12 C7 C8 122.3(6) . . ?
N2 C7 C8 121.2(5) . . ?
C9 C8 C7 120.0(5) . . ?
C9 C8 H8 120.0 . . ?
C7 C8 H8 120.0 . . ?
C10 C9 C8 117.7(4) . . ?
C10 C9 H9 121.2 . . ?
C8 C9 H9 121.2 . . ?
C9 C10 C11 121.9(6) . . ?
C9 C10 H10 119.0 . . ?
C11 C10 H10 119.0 . . ?
C12 C11 C10 121.2(4) . . ?
C12 C11 H11 119.4 . . ?
C10 C11 H11 119.4 . . ?
C11 C12 C7 116.8(4) . . ?
C11 C12 H12 121.6 . . ?
C7 C12 H12 121.6 . . ?

loop_
_geom_bond_atom_site_label_1
_geom_bond_atom_site_label_2
_geom_bond_distance
_geom_bond_site_symmetry_2
_geom_bond_publ_flag
N1 N1 1.264(6) 3_656 ?
N1 C1 1.379(8) . ?
C1 C2 1.372(7) . ?
C1 C6 1.390(5) . ?
C2 C3 1.374(7) . ?
C2 H2 0.9300 . ?
C3 C4 1.365(5) . ?
C3 H3 0.9300 . ?
C4 C5 1.369(7) . ?
C4 H4 0.9300 . ?
C5 C6 1.362(7) . ?
C5 H5 0.9300 . ?
C6 H6 0.9300 . ?
N2 N2 1.267(6) 3_757 ?
N2 C7 1.377(10) . ?
C7 C12 1.371(6) . ?
C7 C8 1.381(6) . ?
C8 C9 1.370(9) . ?
C8 H8 0.9300 . ?
C9 C10 1.363(6) . ?
C9 H9 0.9300 . ?
C10 C11 1.370(6) . ?
C10 H10 0.9300 . ?
C11 C12 1.365(9) . ?
C11 H11 0.9300 . ?
C12 H12 0.9300 . ?

loop_
_geom_torsion_atom_site_label_1
_geom_torsion_atom_site_label_2
_geom_torsion_atom_site_label_3
_geom_torsion_atom_site_label_4
_geom_torsion
_geom_torsion_site_symmetry_1
_geom_torsion_site_symmetry_2
_geom_torsion_site_symmetry_3
_geom_torsion_site_symmetry_4
_geom_torsion_publ_flag
N1 N1 C1 C2 -171.0(11) 3_656 . . . ?
N1 N1 C1 C6 16.2(15) 3_656 . . . ?
N1 C1 C2 C3 -171.2(9) . . . . ?
C6 C1 C2 C3 1.5(17) . . . . ?
C1 C2 C3 C4 0.5(16) . . . . ?
C2 C3 C4 C5 -0.2(16) . . . . ?
C3 C4 C5 C6 -2.1(16) . . . . ?
C4 C5 C6 C1 4.0(15) . . . . ?
C2 C1 C6 C5 -3.8(16) . . . . ?
N1 C1 C6 C5 168.6(9) . . . . ?
N2 N2 C7 C12 173.6(9) 3_757 . . . ?
N2 N2 C7 C8 -15.3(14) 3_757 . . . ?
C12 C7 C8 C9 0.5(16) . . . . ?
N2 C7 C8 C9 -170.0(9) . . . . ?
C7 C8 C9 C10 -0.2(15) . . . . ?
C8 C9 C10 C11 1.7(15) . . . . ?
C9 C10 C11 C12 -3.4(17) . . . . ?
C10 C11 C12 C7 3.5(16) . . . . ?
N2 C7 C12 C11 168.9(9) . . . . ?
C8 C7 C12 C11 -2.1(15) . . . . ?
